data_7029294
loop_
_publ_author_name
'Harmgarth, Nicole'
'Gr\"asing, Daniel'
'Dr\"ose, Peter'
'Hrib, Cristian G.'
'Jones, Peter G.'
'Lorenz, Volker'
'Hilfert, Liane'
'Busse, Sabine'
'Edelmann, Frank T.'

_publ_section_title
;
 Novel inorganic heterocycles from dimetalated carboranylamidinates.
;
_journal_issue 13
_journal_name_full 'Dalton transactions (Cambridge, England : 2003)'
_journal_page_first 5001
_journal_page_last 5013
_journal_paper_doi 10.1039/c3dt52751d
_journal_volume 43
_journal_year 2014
_chemical_formula_sum 'C17 H44 B10 Li2 N2 O4'
_chemical_formula_weight 462.52
_chemical_name_systematic
; 
 ? 
;
_space_group_IT_number 19
_symmetry_cell_setting orthorhombic
_symmetry_space_group_name_Hall 'P 2ac 2ab'
_symmetry_space_group_name_H-M 'P 21 21 21'
_atom_sites_solution_hydrogens geom
_atom_sites_solution_primary direct
_atom_sites_solution_secondary difmap
_audit_creation_method SHELXL-97
_cell_angle_alpha 90.00
_cell_angle_beta 90.00
_cell_angle_gamma 90.00
_cell_formula_units_Z 4
_cell_length_a 10.182(2)
_cell_length_b 13.527(3)
_cell_length_c 20.850(4)
_cell_measurement_reflns_used 28777
_cell_measurement_temperature 143(2)
_cell_measurement_theta_max 29.48
_cell_measurement_theta_min 1.95
_cell_volume 2871.7(10)
_computing_cell_refinement 'STOE X-AREA'
_computing_data_collection 'STOE X-AREA'
_computing_data_reduction 'STOE X-RED'
_computing_molecular_graphics 'Bruker SHELXTL'
_computing_publication_material 'Bruker SHELXTL'
_computing_structure_refinement 'SHELXL-97 (Sheldrick, 1997)'
_computing_structure_solution 'SHELXS-97 (Sheldrick, 1990)'
_diffrn_ambient_temperature 143(2)
_diffrn_detector_area_resol_mean 6.67
_diffrn_measured_fraction_theta_full 0.991
_diffrn_measured_fraction_theta_max 0.991
_diffrn_measurement_device_type 'STOE IPDS 2T'
_diffrn_measurement_method 'rotation method'
_diffrn_radiation_monochromator graphite
_diffrn_radiation_source 'fine-focus sealed tube'
_diffrn_radiation_type MoK\a
_diffrn_radiation_wavelength 0.71073
_diffrn_reflns_av_R_equivalents 0.0697
_diffrn_reflns_av_sigmaI/netI 0.0604
_diffrn_reflns_limit_h_max 13
_diffrn_reflns_limit_h_min -13
_diffrn_reflns_limit_k_max 18
_diffrn_reflns_limit_k_min -18
_diffrn_reflns_limit_l_max 28
_diffrn_reflns_limit_l_min -28
_diffrn_reflns_number 30080
_diffrn_reflns_theta_full 29.24
_diffrn_reflns_theta_max 29.24
_diffrn_reflns_theta_min 1.95
_exptl_absorpt_coefficient_mu 0.064
_exptl_absorpt_correction_type none
_exptl_crystal_colour colorless
_exptl_crystal_density_diffrn 1.070
_exptl_crystal_density_method 'not measured'
_exptl_crystal_description prism
_exptl_crystal_F_000 992
_exptl_crystal_size_max 0.40
_exptl_crystal_size_mid 0.30
_exptl_crystal_size_min 0.30
_refine_diff_density_max 0.209
_refine_diff_density_min -0.160
_refine_diff_density_rms 0.038
_refine_ls_abs_structure_details 'Flack H D (1983), Acta Cryst. A39, 876-881'
_refine_ls_abs_structure_Flack -0.3(8)
_refine_ls_extinction_method none
_refine_ls_goodness_of_fit_ref 1.082
_refine_ls_hydrogen_treatment mixed
_refine_ls_matrix_type full
_refine_ls_number_parameters 372
_refine_ls_number_reflns 7686
_refine_ls_number_restraints 0
_refine_ls_restrained_S_all 1.082
_refine_ls_R_factor_all 0.0764
_refine_ls_R_factor_gt 0.0573
_refine_ls_shift/su_max 0.000
_refine_ls_shift/su_mean 0.000
_refine_ls_structure_factor_coef Fsqd
_refine_ls_weighting_details 'calc w=1/[\s^2^(Fo^2^)+(0.0516P)^2^+0.0000P] where P=(Fo^2^+2Fc^2^)/3'
_refine_ls_weighting_scheme calc
_refine_ls_wR_factor_gt 0.1037
_refine_ls_wR_factor_ref 0.1092
_reflns_number_gt 6224
_reflns_number_total 7686
_reflns_threshold_expression >2sigma(I)
_cod_data_source_file c3dt52751d.txt
_cod_data_source_block ip245
_cod_original_cell_volume 2871.8(10)
_cod_original_sg_symbol_H-M P2(1)2(1)2(1)
_cod_database_code 7029294

loop_
_symmetry_equiv_pos_as_xyz
'x, y, z'
'-x+1/2, -y, z+1/2'
'-x, y+1/2, -z+1/2'
'x+1/2, -y+1/2, -z'

loop_
_atom_site_label
_atom_site_type_symbol
_atom_site_fract_x
_atom_site_fract_y
_atom_site_fract_z
_atom_site_U_iso_or_equiv
_atom_site_adp_type
_atom_site_occupancy
_atom_site_symmetry_multiplicity
_atom_site_calc_flag
_atom_site_refinement_flags
N1 N 0.42136(14) 0.10598(10) 0.85286(6) 0.0214(3) Uani 1 1 d .
N2 N 0.56987(13) 0.09798(10) 0.76056(6) 0.0208(3) Uani 1 1 d .
C1 C 0.62824(16) 0.02290(11) 0.85929(7) 0.0182(3) Uani 1 1 d .
C2 C 0.57690(18) -0.02189(13) 0.93050(7) 0.0239(3) Uani 1 1 d .
C3 C 0.52728(16) 0.08312(11) 0.81974(7) 0.0182(3) Uani 1 1 d .
C4 C 0.33369(18) 0.18516(14) 0.83105(8) 0.0271(4) Uani 1 1 d .
H4A H 0.3077(19) 0.1781(14) 0.7856(9) 0.025(5) Uiso 1 1 d .
C5 C 0.4029(2) 0.28468(15) 0.83705(11) 0.0392(5) Uani 1 1 d .
H5A H 0.4820 0.2847 0.8103 0.059 Uiso 1 1 calc R
H5B H 0.4274 0.2959 0.8819 0.059 Uiso 1 1 calc R
H5C H 0.3436 0.3374 0.8228 0.059 Uiso 1 1 calc R
C6 C 0.20987(19) 0.18319(17) 0.87146(10) 0.0375(5) Uani 1 1 d .
H6A H 0.2324 0.1961 0.9164 0.056 Uiso 1 1 calc R
H6B H 0.1682 0.1181 0.8679 0.056 Uiso 1 1 calc R
H6C H 0.1490 0.2341 0.8562 0.056 Uiso 1 1 calc R
C7 C 0.47811(18) 0.12351(13) 0.70899(7) 0.0231(3) Uani 1 1 d .
H7A H 0.4373(18) 0.1859(14) 0.7154(8) 0.014(4) Uiso 1 1 d .
C8 C 0.37369(19) 0.04359(15) 0.70136(9) 0.0313(4) Uani 1 1 d .
H8A H 0.3272 0.0347 0.7421 0.047 Uiso 1 1 calc R
H8B H 0.4157 -0.0187 0.6890 0.047 Uiso 1 1 calc R
H8C H 0.3110 0.0635 0.6681 0.047 Uiso 1 1 calc R
C9 C 0.5551(2) 0.13316(15) 0.64648(8) 0.0328(4) Uani 1 1 d .
H9A H 0.5964 0.0697 0.6362 0.049 Uiso 1 1 calc R
H9B H 0.6230 0.1839 0.6514 0.049 Uiso 1 1 calc R
H9C H 0.4952 0.1520 0.6118 0.049 Uiso 1 1 calc R
C10 C 0.2206(2) 0.07748(16) 1.03910(9) 0.0370(5) Uani 1 1 d .
H10A H 0.1588 0.1195 1.0146 0.044 Uiso 1 1 calc R
H10B H 0.2052 0.0883 1.0854 0.044 Uiso 1 1 calc R
C11 C 0.2006(2) -0.02886(16) 1.02247(9) 0.0376(5) Uani 1 1 d .
H11A H 0.2560 -0.0713 1.0501 0.045 Uiso 1 1 calc R
H11B H 0.1075 -0.0476 1.0289 0.045 Uiso 1 1 calc R
C12 C 0.3896(2) 0.19951(16) 1.03999(11) 0.0433(5) Uani 1 1 d .
H12A H 0.3804 0.2082 1.0864 0.065 Uiso 1 1 calc R
H12B H 0.3327 0.2468 1.0177 0.065 Uiso 1 1 calc R
H12C H 0.4812 0.2110 1.0276 0.065 Uiso 1 1 calc R
C13 C 0.2326(2) -0.14151(15) 0.93714(11) 0.0417(5) Uani 1 1 d .
H13A H 0.1427 -0.1668 0.9412 0.063 Uiso 1 1 calc R
H13B H 0.2915 -0.1807 0.9642 0.063 Uiso 1 1 calc R
H13C H 0.2609 -0.1463 0.8923 0.063 Uiso 1 1 calc R
C14 C 0.9611(2) 0.22036(17) 0.70909(15) 0.0542(7) Uani 1 1 d .
H14A H 1.0029 0.2095 0.7514 0.065 Uiso 1 1 calc R
H14B H 0.9979 0.2814 0.6901 0.065 Uiso 1 1 calc R
C15 C 0.9856(2) 0.13479(18) 0.66632(14) 0.0577(7) Uani 1 1 d .
H15A H 0.9534 0.1492 0.6225 0.069 Uiso 1 1 calc R
H15B H 1.0809 0.1206 0.6640 0.069 Uiso 1 1 calc R
C16 C 0.7811(3) 0.31437(16) 0.74921(11) 0.0452(5) Uani 1 1 d .
H16A H 0.8206 0.3731 0.7296 0.068 Uiso 1 1 calc R
H16B H 0.8082 0.3100 0.7942 0.068 Uiso 1 1 calc R
H16C H 0.6852 0.3192 0.7468 0.068 Uiso 1 1 calc R
C17 C 0.9529(2) -0.03786(17) 0.66316(10) 0.0457(5) Uani 1 1 d .
H17A H 1.0480 -0.0476 0.6670 0.069 Uiso 1 1 calc R
H17B H 0.9286 -0.0361 0.6177 0.069 Uiso 1 1 calc R
H17C H 0.9070 -0.0925 0.6844 0.069 Uiso 1 1 calc R
O1 O 0.35272(13) 0.10157(10) 1.02297(6) 0.0312(3) Uani 1 1 d .
O2 O 0.23629(12) -0.04073(10) 0.95706(6) 0.0292(3) Uani 1 1 d .
O3 O 0.82342(13) 0.22893(10) 0.71603(6) 0.0319(3) Uani 1 1 d .
O4 O 0.91741(14) 0.05234(10) 0.69249(6) 0.0363(3) Uani 1 1 d .
B3 B 0.68423(19) 0.07461(15) 0.92794(9) 0.0234(4) Uani 1 1 d .
H3 H 0.654(2) 0.1486(17) 0.9420(10) 0.042(6) Uiso 1 1 d .
B4 B 0.79025(19) 0.05518(15) 0.86078(9) 0.0227(4) Uani 1 1 d .
H4 H 0.823(2) 0.1215(15) 0.8341(9) 0.031(5) Uiso 1 1 d .
B5 B 0.73844(19) -0.05463(14) 0.82264(9) 0.0219(4) Uani 1 1 d .
H5 H 0.738(2) -0.0595(14) 0.7725(9) 0.029(5) Uiso 1 1 d .
B6 B 0.59976(19) -0.09985(15) 0.86624(9) 0.0242(4) Uani 1 1 d .
H6 H 0.514(2) -0.1315(14) 0.8408(8) 0.027(5) Uiso 1 1 d .
B7 B 0.7094(2) -0.02386(18) 0.98118(10) 0.0317(5) Uani 1 1 d .
H7 H 0.691(2) -0.0116(16) 1.0316(10) 0.040(6) Uiso 1 1 d .
B8 B 0.8455(2) 0.02506(16) 0.93892(10) 0.0283(4) Uani 1 1 d .
H8 H 0.925(2) 0.0668(15) 0.9619(9) 0.033(5) Uiso 1 1 d .
B9 B 0.8775(2) -0.05626(15) 0.87327(10) 0.0266(4) Uani 1 1 d .
H9 H 0.971(2) -0.0665(14) 0.8535(9) 0.026(5) Uiso 1 1 d .
B10 B 0.7590(2) -0.15411(15) 0.87656(11) 0.0289(4) Uani 1 1 d .
H10 H 0.774(2) -0.2284(16) 0.8590(10) 0.038(6) Uiso 1 1 d .
B11 B 0.6558(2) -0.13213(16) 0.94328(10) 0.0299(5) Uani 1 1 d .
H11 H 0.604(2) -0.1912(16) 0.9690(10) 0.038(6) Uiso 1 1 d .
B12 B 0.8274(2) -0.10569(18) 0.94842(11) 0.0330(5) Uani 1 1 d .
H12 H 0.892(2) -0.1475(17) 0.9809(11) 0.047(6) Uiso 1 1 d .
Li1 Li 0.3920(3) 0.0404(2) 0.93695(13) 0.0249(6) Uani 1 1 d .
Li2 Li 0.7534(3) 0.0954(2) 0.73447(14) 0.0312(7) Uani 1 1 d .

loop_
_atom_site_aniso_label
_atom_site_aniso_U_11
_atom_site_aniso_U_22
_atom_site_aniso_U_33
_atom_site_aniso_U_23
_atom_site_aniso_U_13
_atom_site_aniso_U_12
N1 0.0194(7) 0.0220(7) 0.0229(6) 0.0055(5) 0.0026(5) 0.0033(6)
N2 0.0190(7) 0.0233(7) 0.0201(6) 0.0020(5) 0.0015(5) -0.0021(6)
C1 0.0175(8) 0.0177(8) 0.0194(7) 0.0005(6) 0.0047(6) 0.0001(6)
C2 0.0232(9) 0.0264(9) 0.0221(7) 0.0069(6) 0.0039(7) 0.0043(7)
C3 0.0182(7) 0.0144(8) 0.0222(7) 0.0009(6) -0.0017(6) -0.0027(6)
C4 0.0248(9) 0.0299(10) 0.0267(8) 0.0066(7) 0.0026(7) 0.0099(8)
C5 0.0411(12) 0.0249(10) 0.0516(12) 0.0080(8) 0.0046(10) 0.0084(9)
C6 0.0254(10) 0.0442(12) 0.0430(11) 0.0132(9) 0.0084(8) 0.0155(9)
C7 0.0239(9) 0.0246(9) 0.0209(7) 0.0027(6) 0.0010(6) -0.0007(7)
C8 0.0298(10) 0.0345(11) 0.0296(8) -0.0013(7) -0.0064(8) -0.0058(8)
C9 0.0372(11) 0.0400(11) 0.0211(8) 0.0018(7) 0.0001(8) -0.0053(9)
C10 0.0330(10) 0.0510(13) 0.0271(8) 0.0028(8) 0.0124(8) 0.0087(9)
C11 0.0343(11) 0.0461(13) 0.0325(9) 0.0116(9) 0.0108(8) -0.0028(9)
C12 0.0492(14) 0.0384(12) 0.0424(11) -0.0134(9) 0.0013(10) 0.0044(10)
C13 0.0410(12) 0.0330(11) 0.0510(12) 0.0020(9) 0.0017(10) -0.0059(10)
C14 0.0279(12) 0.0346(12) 0.1001(19) 0.0166(12) 0.0134(13) -0.0082(9)
C15 0.0436(13) 0.0411(13) 0.0885(18) 0.0230(12) 0.0397(14) 0.0092(11)
C16 0.0539(14) 0.0328(12) 0.0491(12) -0.0100(9) 0.0079(11) -0.0060(10)
C17 0.0479(14) 0.0437(13) 0.0456(11) -0.0020(10) 0.0047(10) 0.0151(11)
O1 0.0289(7) 0.0338(7) 0.0309(6) -0.0049(5) 0.0046(5) 0.0051(6)
O2 0.0265(7) 0.0321(7) 0.0290(6) 0.0052(5) 0.0050(5) -0.0024(6)
O3 0.0267(7) 0.0297(7) 0.0393(7) -0.0013(5) 0.0082(6) -0.0047(6)
O4 0.0322(7) 0.0300(7) 0.0468(8) 0.0033(6) 0.0167(6) 0.0012(6)
B3 0.0202(10) 0.0269(11) 0.0232(8) -0.0042(7) -0.0008(7) 0.0040(8)
B4 0.0183(9) 0.0223(10) 0.0276(9) -0.0027(7) 0.0022(7) 0.0006(7)
B5 0.0201(9) 0.0193(9) 0.0263(8) -0.0034(7) 0.0060(7) 0.0022(7)
B6 0.0212(9) 0.0180(9) 0.0332(9) 0.0007(7) 0.0043(8) 0.0004(7)
B7 0.0294(11) 0.0398(13) 0.0258(9) 0.0046(9) -0.0019(8) 0.0095(9)
B8 0.0222(10) 0.0307(11) 0.0320(9) -0.0022(8) -0.0057(8) 0.0060(9)
B9 0.0192(9) 0.0245(10) 0.0361(10) -0.0023(8) 0.0020(8) 0.0044(8)
B10 0.0227(10) 0.0189(10) 0.0452(11) 0.0018(8) 0.0046(9) 0.0041(8)
B11 0.0221(10) 0.0287(11) 0.0390(11) 0.0138(8) 0.0027(9) 0.0063(9)
B12 0.0251(11) 0.0325(12) 0.0415(11) 0.0085(9) -0.0031(9) 0.0075(9)
Li1 0.0241(15) 0.0266(15) 0.0239(12) 0.0041(11) 0.0040(11) 0.0034(13)
Li2 0.0305(16) 0.0285(16) 0.0346(15) 0.0014(12) 0.0092(13) -0.0024(14)

loop_
_atom_type_symbol
_atom_type_description
_atom_type_scat_dispersion_real
_atom_type_scat_dispersion_imag
_atom_type_scat_source
C C 0.0033 0.0016 'International Tables Vol C Tables 4.2.6.8 and 6.1.1.4'
H H 0.0000 0.0000 'International Tables Vol C Tables 4.2.6.8 and 6.1.1.4'
Li Li -0.0003 0.0001 'International Tables Vol C Tables 4.2.6.8 and 6.1.1.4'
B B 0.0013 0.0007 'International Tables Vol C Tables 4.2.6.8 and 6.1.1.4'
N N 0.0061 0.0033 'International Tables Vol C Tables 4.2.6.8 and 6.1.1.4'
O O 0.0106 0.0060 'International Tables Vol C Tables 4.2.6.8 and 6.1.1.4'

loop_
_geom_angle_atom_site_label_1
_geom_angle_atom_site_label_2
_geom_angle_atom_site_label_3
_geom_angle
C3 N1 C4 120.47(13)
C3 N1 Li1 118.74(13)
C4 N1 Li1 120.53(13)
C3 N2 C7 120.72(13)
C3 N2 Li2 124.92(14)
C7 N2 Li2 114.29(13)
C3 C1 C2 116.85(13)
C3 C1 B6 116.61(13)
C2 C1 B6 61.24(10)
C3 C1 B3 117.15(13)
C2 C1 B3 60.55(11)
B6 C1 B3 113.02(13)
C3 C1 B4 121.10(13)
C2 C1 B4 112.05(13)
B6 C1 B4 114.54(13)
B3 C1 B4 63.46(11)
C3 C1 B5 121.22(12)
C2 C1 B5 112.04(12)
B6 C1 B5 63.27(11)
B3 C1 B5 114.16(13)
B4 C1 B5 62.12(11)
C1 C2 B3 59.89(10)
C1 C2 B7 107.72(13)
B3 C2 B7 61.71(12)
C1 C2 B11 107.69(13)
B3 C2 B11 111.75(14)
B7 C2 B11 61.43(13)
C1 C2 B6 59.53(10)
B3 C2 B6 111.01(13)
B7 C2 B6 111.35(14)
B11 C2 B6 61.62(11)
C1 C2 Li1 101.14(12)
B3 C2 Li1 105.92(14)
B7 C2 Li1 133.10(14)
B11 C2 Li1 140.45(15)
B6 C2 Li1 115.06(14)
N1 C3 N2 136.18(15)
N1 C3 C1 112.80(13)
N2 C3 C1 111.02(13)
N1 C4 C6 108.72(14)
N1 C4 C5 109.77(15)
C6 C4 C5 110.73(17)
N1 C4 H4A 112.9(11)
C6 C4 H4A 107.9(12)
C5 C4 H4A 106.7(12)
C4 C5 H5A 109.5
C4 C5 H5B 109.5
H5A C5 H5B 109.5
C4 C5 H5C 109.5
H5A C5 H5C 109.5
H5B C5 H5C 109.5
C4 C6 H6A 109.5
C4 C6 H6B 109.5
H6A C6 H6B 109.5
C4 C6 H6C 109.5
H6A C6 H6C 109.5
H6B C6 H6C 109.5
N2 C7 C8 110.73(14)
N2 C7 C9 108.62(14)
C8 C7 C9 109.24(14)
N2 C7 H7A 112.6(10)
C8 C7 H7A 109.8(11)
C9 C7 H7A 105.6(10)
C7 C8 H8A 109.5
C7 C8 H8B 109.5
H8A C8 H8B 109.5
C7 C8 H8C 109.5
H8A C8 H8C 109.5
H8B C8 H8C 109.5
C7 C9 H9A 109.5
C7 C9 H9B 109.5
H9A C9 H9B 109.5
C7 C9 H9C 109.5
H9A C9 H9C 109.5
H9B C9 H9C 109.5
O1 C10 C11 107.14(16)
O1 C10 H10A 110.3
C11 C10 H10A 110.3
O1 C10 H10B 110.3
C11 C10 H10B 110.3
H10A C10 H10B 108.5
O2 C11 C10 107.26(15)
O2 C11 H11A 110.3
C10 C11 H11A 110.3
O2 C11 H11B 110.3
C10 C11 H11B 110.3
H11A C11 H11B 108.5
O1 C12 H12A 109.5
O1 C12 H12B 109.5
H12A C12 H12B 109.5
O1 C12 H12C 109.5
H12A C12 H12C 109.5
H12B C12 H12C 109.5
O2 C13 H13A 109.5
O2 C13 H13B 109.5
H13A C13 H13B 109.5
O2 C13 H13C 109.5
H13A C13 H13C 109.5
H13B C13 H13C 109.5
O3 C14 C15 107.0(2)
O3 C14 Li2 43.18(11)
C15 C14 Li2 76.47(14)
O3 C14 H14A 110.3
C15 C14 H14A 110.3
Li2 C14 H14A 93.9
O3 C14 H14B 110.3
C15 C14 H14B 110.3
Li2 C14 H14B 151.4
H14A C14 H14B 108.6
O4 C15 C14 107.41(18)
O4 C15 H15A 110.2
C14 C15 H15A 110.2
O4 C15 H15B 110.2
C14 C15 H15B 110.2
H15A C15 H15B 108.5
O3 C16 H16A 109.5
O3 C16 H16B 109.5
H16A C16 H16B 109.5
O3 C16 H16C 109.5
H16A C16 H16C 109.5
H16B C16 H16C 109.5
O4 C17 H17A 109.5
O4 C17 H17B 109.5
H17A C17 H17B 109.5
O4 C17 H17C 109.5
H17A C17 H17C 109.5
H17B C17 H17C 109.5
C12 O1 C10 113.81(15)
C12 O1 Li1 123.53(15)
C10 O1 Li1 107.66(14)
C11 O2 C13 112.39(15)
C11 O2 Li1 110.30(14)
C13 O2 Li1 119.43(15)
C14 O3 C16 114.78(18)
C14 O3 Li2 107.57(15)
C16 O3 Li2 122.75(15)
C17 O4 C15 112.72(16)
C17 O4 Li2 131.60(16)
C15 O4 Li2 110.61(15)
C1 B3 C2 59.56(10)
C1 B3 B7 105.71(14)
C2 B3 B7 59.44(12)
C1 B3 B4 58.67(10)
C2 B3 B4 107.41(13)
B7 B3 B4 107.22(14)
C1 B3 B8 105.22(13)
C2 B3 B8 107.33(14)
B7 B3 B8 59.99(12)
B4 B3 B8 59.37(11)
C1 B3 H3 121.0(12)
C2 B3 H3 121.2(13)
B7 B3 H3 124.8(11)
B4 B3 H3 121.0(12)
B8 B3 H3 124.6(13)
C1 B4 B5 59.18(10)
C1 B4 B9 105.66(14)
B5 B4 B9 59.96(11)
C1 B4 B8 105.36(14)
B5 B4 B8 108.40(14)
B9 B4 B8 60.59(12)
C1 B4 B3 57.87(10)
B5 B4 B3 107.22(14)
B9 B4 B3 108.25(14)
B8 B4 B3 60.34(11)
C1 B4 Li2 84.27(11)
B5 B4 Li2 71.96(11)
B9 B4 Li2 112.51(13)
B8 B4 Li2 169.16(14)
B3 B4 Li2 130.32(13)
C1 B4 H4 119.2(10)
B5 B4 H4 123.0(10)
B9 B4 H4 127.9(10)
B8 B4 H4 123.6(10)
B3 B4 H4 117.1(10)
Li2 B4 H4 52.5(10)
C1 B5 B4 58.70(10)
C1 B5 B10 105.05(13)
B4 B5 B10 108.60(14)
C1 B5 B9 105.40(13)
B4 B5 B9 60.12(11)
B10 B5 B9 60.99(12)
C1 B5 B6 57.72(10)
B4 B5 B6 107.15(13)
B10 B5 B6 60.59(11)
B9 B5 B6 108.97(14)
C1 B5 Li2 83.26(11)
B4 B5 Li2 70.29(11)
B10 B5 Li2 169.75(14)
B9 B5 Li2 111.42(13)
B6 B5 Li2 129.66(13)
C1 B5 H5 118.5(11)
B4 B5 H5 120.3(11)
B10 B5 H5 126.1(11)
B9 B5 H5 127.0(12)
B6 B5 H5 118.7(11)
Li2 B5 H5 51.5(11)
C1 B6 C2 59.23(10)
C1 B6 B11 105.43(14)
C2 B6 B11 59.02(11)
C1 B6 B5 59.01(10)
C2 B6 B5 107.05(14)
B11 B6 B5 107.03(14)
C1 B6 B10 104.90(14)
C2 B6 B10 106.25(14)
B11 B6 B10 59.70(12)
B5 B6 B10 59.12(11)
C1 B6 H6 118.2(10)
C2 B6 H6 120.1(10)
B11 B6 H6 126.6(10)
B5 B6 H6 120.8(10)
B10 B6 H6 127.8(10)
C2 B7 B11 59.31(12)
C2 B7 B3 58.85(11)
B11 B7 B3 107.72(14)
C2 B7 B8 107.67(13)
B11 B7 B8 109.37(15)
B3 B7 B8 61.01(12)
C2 B7 B12 107.82(15)
B11 B7 B12 60.96(13)
B3 B7 B12 109.27(15)
B8 B7 B12 60.69(12)
C2 B7 H7 117.4(12)
B11 B7 H7 120.9(12)
B3 B7 H7 118.3(12)
B8 B7 H7 124.3(12)
B12 B7 H7 126.1(12)
B7 B8 B4 107.16(15)
B7 B8 B9 107.09(16)
B4 B8 B9 59.65(11)
B7 B8 B3 59.00(12)
B4 B8 B3 60.29(11)
B9 B8 B3 107.47(14)
B7 B8 B12 59.66(13)
B4 B8 B12 107.26(15)
B9 B8 B12 59.65(12)
B3 B8 B12 106.87(16)
B7 B8 H8 123.5(10)
B4 B8 H8 121.2(10)
B9 B8 H8 121.2(11)
B3 B8 H8 122.7(11)
B12 B8 H8 122.4(11)
B5 B9 B4 59.93(11)
B5 B9 B12 107.55(15)
B4 B9 B12 107.83(14)
B5 B9 B8 107.72(14)
B4 B9 B8 59.76(11)
B12 B9 B8 60.27(13)
B5 B9 B10 59.49(12)
B4 B9 B10 107.27(14)
B12 B9 B10 59.71(13)
B8 B9 B10 107.63(15)
B5 B9 H9 119.7(10)
B4 B9 H9 120.8(10)
B12 B9 H9 123.9(10)
B8 B9 H9 123.4(11)
B10 B9 H9 121.9(11)
B5 B10 B11 107.60(14)
B5 B10 B12 107.59(15)
B11 B10 B12 60.51(13)
B5 B10 B6 60.30(11)
B11 B10 B6 59.23(11)
B12 B10 B6 107.75(15)
B5 B10 B9 59.51(11)
B11 B10 B9 107.80(15)
B12 B10 B9 59.74(12)
B6 B10 B9 107.57(14)
B5 B10 H10 120.7(11)
B11 B10 H10 120.5(12)
B12 B10 H10 124.9(11)
B6 B10 H10 118.0(12)
B9 B10 H10 125.3(12)
C2 B11 B7 59.26(12)
C2 B11 B6 59.36(11)
B7 B11 B6 107.78(14)
C2 B11 B10 107.59(13)
B7 B11 B10 108.10(15)
B6 B11 B10 61.07(12)
C2 B11 B12 107.07(15)
B7 B11 B12 60.07(13)
B6 B11 B12 108.80(15)
B10 B11 B12 60.01(13)
C2 B11 H11 118.8(11)
B7 B11 H11 122.6(11)
B6 B11 H11 118.0(11)
B10 B11 H11 123.3(11)
B12 B11 H11 126.1(11)
B7 B12 B10 106.81(15)
B7 B12 B9 107.41(15)
B10 B12 B9 60.54(12)
B7 B12 B11 58.98(13)
B10 B12 B11 59.48(12)
B9 B12 B11 107.62(15)
B7 B12 B8 59.65(13)
B10 B12 B8 108.13(15)
B9 B12 B8 60.08(12)
B11 B12 B8 106.97(15)
B7 B12 H12 119.2(12)
B10 B12 H12 124.3(12)
B9 B12 H12 124.5(12)
B11 B12 H12 121.1(12)
B8 B12 H12 121.1(12)
O2 Li1 N1 123.84(16)
O2 Li1 O1 83.11(12)
N1 Li1 O1 129.15(17)
O2 Li1 C2 121.27(16)
N1 Li1 C2 89.27(12)
O1 Li1 C2 113.95(15)
N2 Li2 O4 160.3(2)
N2 Li2 O3 112.54(17)
O4 Li2 O3 83.02(13)
N2 Li2 B4 82.25(11)
O4 Li2 B4 104.74(14)
O3 Li2 B4 108.75(14)
N2 Li2 B5 76.86(11)
O4 Li2 B5 97.25(13)
O3 Li2 B5 145.64(16)
B4 Li2 B5 37.75(7)
N2 Li2 C14 141.11(17)
O4 Li2 C14 56.43(10)
O3 Li2 C14 29.26(8)
B4 Li2 C14 101.71(13)
B5 Li2 C14 128.67(14)
N2 Li2 H4 92.4(5)
O4 Li2 H4 101.1(5)
O3 Li2 H4 85.5(6)
B4 Li2 H4 23.3(5)
B5 Li2 H4 60.6(5)
C14 Li2 H4 80.7(5)
N2 Li2 H5 81.3(5)
O4 Li2 H5 86.7(5)
O3 Li2 H5 161.0(5)
B4 Li2 H5 58.7(5)
B5 Li2 H5 21.4(5)
C14 Li2 H5 134.0(5)
H4 Li2 H5 80.8(7)

loop_
_geom_bond_atom_site_label_1
_geom_bond_atom_site_label_2
_geom_bond_distance
N1 C3 1.317(2)
N1 C4 1.467(2)
N1 Li1 1.988(3)
N2 C3 1.3232(19)
N2 C7 1.466(2)
N2 Li2 1.947(3)
C1 C3 1.549(2)
C1 C2 1.687(2)
C1 B6 1.692(3)
C1 B3 1.692(2)
C1 B4 1.707(3)
C1 B5 1.715(2)
C2 B3 1.703(3)
C2 B7 1.714(3)
C2 B11 1.715(3)
C2 B6 1.721(3)
C2 Li1 2.067(3)
C4 C6 1.517(3)
C4 C5 1.525(3)
C4 H4A 0.988(19)
C5 H5A 0.9800
C5 H5B 0.9800
C5 H5C 0.9800
C6 H6A 0.9800
C6 H6B 0.9800
C6 H6C 0.9800
C7 C8 1.525(3)
C7 C9 1.526(2)
C7 H7A 0.950(18)
C8 H8A 0.9800
C8 H8B 0.9800
C8 H8C 0.9800
C9 H9A 0.9800
C9 H9B 0.9800
C9 H9C 0.9800
C10 O1 1.424(2)
C10 C11 1.494(3)
C10 H10A 0.9900
C10 H10B 0.9900
C11 O2 1.421(2)
C11 H11A 0.9900
C11 H11B 0.9900
C12 O1 1.422(2)
C12 H12A 0.9800
C12 H12B 0.9800
C12 H12C 0.9800
C13 O2 1.426(2)
C13 H13A 0.9800
C13 H13B 0.9800
C13 H13C 0.9800
C14 O3 1.414(3)
C14 C15 1.482(4)
C14 Li2 2.759(4)
C14 H14A 0.9900
C14 H14B 0.9900
C15 O4 1.423(3)
C15 H15A 0.9900
C15 H15B 0.9900
C16 O3 1.414(2)
C16 H16A 0.9800
C16 H16B 0.9800
C16 H16C 0.9800
C17 O4 1.412(2)
C17 H17A 0.9800
C17 H17B 0.9800
C17 H17C 0.9800
O1 Li1 2.015(3)
O2 Li1 1.973(3)
O3 Li2 1.980(3)
O4 Li2 1.973(3)
B3 B7 1.753(3)
B3 B4 1.788(3)
B3 B8 1.788(3)
B3 H3 1.09(2)
B4 B5 1.766(3)
B4 B9 1.769(3)
B4 B8 1.771(3)
B4 Li2 2.715(4)
B4 H4 1.11(2)
B5 B10 1.766(3)
B5 B9 1.766(3)
B5 B6 1.787(3)
B5 Li2 2.742(4)
B5 H5 1.046(19)
B6 B11 1.760(3)
B6 B10 1.792(3)
B6 H6 1.11(2)
B7 B11 1.751(3)
B7 B8 1.771(3)
B7 B12 1.771(3)
B7 H7 1.08(2)
B8 B9 1.786(3)
B8 B12 1.789(3)
B8 H8 1.10(2)
B9 B12 1.778(3)
B9 B10 1.793(3)
B9 H9 1.05(2)
B10 B11 1.768(3)
B10 B12 1.778(3)
B10 H10 1.08(2)
B11 B12 1.787(3)
B11 H11 1.10(2)
B12 H12 1.10(2)
Li2 H4 2.22(2)
Li2 H5 2.25(2)

loop_
_geom_torsion_atom_site_label_1
_geom_torsion_atom_site_label_2
_geom_torsion_atom_site_label_3
_geom_torsion_atom_site_label_4
_geom_torsion
C3 C1 C2 B3 -107.55(15)
B6 C1 C2 B3 145.30(14)
B4 C1 C2 B3 38.52(13)
B5 C1 C2 B3 106.17(15)
C3 C1 C2 B7 -148.05(14)
B6 C1 C2 B7 104.80(15)
B3 C1 C2 B7 -40.50(14)
B4 C1 C2 B7 -1.99(18)
B5 C1 C2 B7 65.66(17)
C3 C1 C2 B11 147.10(14)
B6 C1 C2 B11 39.95(14)
B3 C1 C2 B11 -105.35(15)
B4 C1 C2 B11 -66.83(17)
B5 C1 C2 B11 0.81(18)
C3 C1 C2 B6 107.15(15)
B3 C1 C2 B6 -145.30(14)
B4 C1 C2 B6 -106.79(15)
B5 C1 C2 B6 -39.14(13)
C3 C1 C2 Li1 -5.49(17)
B6 C1 C2 Li1 -112.64(15)
B3 C1 C2 Li1 102.06(14)
B4 C1 C2 Li1 140.57(14)
B5 C1 C2 Li1 -151.78(14)
C4 N1 C3 N2 -18.3(3)
Li1 N1 C3 N2 167.49(18)
C4 N1 C3 C1 162.18(14)
Li1 N1 C3 C1 -12.0(2)
C7 N2 C3 N1 -19.5(3)
Li2 N2 C3 N1 157.2(2)
C7 N2 C3 C1 160.00(14)
Li2 N2 C3 C1 -23.3(2)
C2 C1 C3 N1 11.49(19)
B6 C1 C3 N1 81.03(17)
B3 C1 C3 N1 -57.42(18)
B4 C1 C3 N1 -131.34(15)
B5 C1 C3 N1 154.50(14)
C2 C1 C3 N2 -168.13(13)
B6 C1 C3 N2 -98.58(16)
B3 C1 C3 N2 122.96(15)
B4 C1 C3 N2 49.04(18)
B5 C1 C3 N2 -25.1(2)
C3 N1 C4 C6 170.40(16)
Li1 N1 C4 C6 -15.5(2)
C3 N1 C4 C5 -68.3(2)
Li1 N1 C4 C5 105.72(18)
C3 N2 C7 C8 -58.5(2)
Li2 N2 C7 C8 124.42(17)
C3 N2 C7 C9 -178.48(15)
Li2 N2 C7 C9 4.5(2)
O1 C10 C11 O2 -54.5(2)
O3 C14 C15 O4 -53.2(3)
Li2 C14 C15 O4 -22.31(17)
C11 C10 O1 C12 -176.13(16)
C11 C10 O1 Li1 43.14(18)
C10 C11 O2 C13 174.67(17)
C10 C11 O2 Li1 38.7(2)
C15 C14 O3 C16 -172.68(18)
Li2 C14 O3 C16 140.5(2)
C15 C14 O3 Li2 46.9(2)
C14 C15 O4 C17 -168.6(2)
C14 C15 O4 Li2 33.5(3)
C3 C1 B3 C2 107.06(15)
B6 C1 B3 C2 -32.84(13)
B4 C1 B3 C2 -139.82(14)
B5 C1 B3 C2 -102.65(14)
C3 C1 B3 B7 145.99(14)
C2 C1 B3 B7 38.94(13)
B6 C1 B3 B7 6.10(18)
B4 C1 B3 B7 -100.89(15)
B5 C1 B3 B7 -63.72(17)
C3 C1 B3 B4 -113.12(15)
C2 C1 B3 B4 139.82(14)
B6 C1 B3 B4 106.99(15)
B5 C1 B3 B4 37.17(14)
C3 C1 B3 B8 -151.51(14)
C2 C1 B3 B8 101.43(15)
B6 C1 B3 B8 68.59(17)
B4 C1 B3 B8 -38.39(13)
B5 C1 B3 B8 -1.22(18)
B7 C2 B3 C1 135.37(14)
B11 C2 B3 C1 98.44(14)
B6 C2 B3 C1 31.71(13)
Li1 C2 B3 C1 -93.84(13)
C1 C2 B3 B7 -135.37(14)
B11 C2 B3 B7 -36.92(14)
B6 C2 B3 B7 -103.66(15)
Li1 C2 B3 B7 130.79(14)
C1 C2 B3 B4 -35.28(12)
B7 C2 B3 B4 100.09(15)
B11 C2 B3 B4 63.17(17)
B6 C2 B3 B4 -3.57(18)
Li1 C2 B3 B4 -129.12(14)
C1 C2 B3 B8 -97.80(14)
B7 C2 B3 B8 37.57(13)
B11 C2 B3 B8 0.65(18)
B6 C2 B3 B8 -66.09(16)
Li1 C2 B3 B8 168.36(13)
C3 C1 B4 B5 -111.46(15)
C2 C1 B4 B5 104.11(14)
B6 C1 B4 B5 36.79(13)
B3 C1 B4 B5 141.42(14)
C3 C1 B4 B9 -150.87(14)
C2 C1 B4 B9 64.70(16)
B6 C1 B4 B9 -2.62(17)
B3 C1 B4 B9 102.01(14)
B5 C1 B4 B9 -39.41(12)
C3 C1 B4 B8 145.99(14)
C2 C1 B4 B8 1.56(17)
B6 C1 B4 B8 -65.76(16)
B3 C1 B4 B8 38.87(13)
B5 C1 B4 B8 -102.55(14)
C3 C1 B4 B3 107.12(16)
C2 C1 B4 B3 -37.31(13)
B6 C1 B4 B3 -104.63(15)
B5 C1 B4 B3 -141.42(14)
C3 C1 B4 Li2 -39.06(14)
C2 C1 B4 Li2 176.50(13)
B6 C1 B4 Li2 109.18(13)
B3 C1 B4 Li2 -146.19(13)
B5 C1 B4 Li2 72.39(11)
C2 B3 B4 C1 35.66(12)
B7 B3 B4 C1 98.23(15)
B8 B3 B4 C1 135.86(15)
C1 B3 B4 B5 -34.11(12)
C2 B3 B4 B5 1.55(18)
B7 B3 B4 B5 64.12(17)
B8 B3 B4 B5 101.76(15)
C1 B3 B4 B9 -97.38(14)
C2 B3 B4 B9 -61.72(17)
B7 B3 B4 B9 0.85(19)
B8 B3 B4 B9 38.48(14)
C1 B3 B4 B8 -135.86(15)
C2 B3 B4 B8 -100.20(15)
B7 B3 B4 B8 -37.63(14)
C1 B3 B4 Li2 46.56(17)
C2 B3 B4 Li2 82.22(19)
B7 B3 B4 Li2 144.79(16)
B8 B3 B4 Li2 -177.57(19)
C3 C1 B5 B4 111.26(16)
C2 C1 B5 B4 -104.13(14)
B6 C1 B5 B4 -142.41(14)
B3 C1 B5 B4 -37.70(14)
C3 C1 B5 B10 -145.85(15)
C2 C1 B5 B10 -1.24(18)
B6 C1 B5 B10 -39.52(13)
B3 C1 B5 B10 65.20(17)
B4 C1 B5 B10 102.89(15)
C3 C1 B5 B9 150.69(14)
C2 C1 B5 B9 -64.70(16)
B6 C1 B5 B9 -102.98(14)
B3 C1 B5 B9 1.73(18)
B4 C1 B5 B9 39.43(13)
C3 C1 B5 B6 -106.33(16)
C2 C1 B5 B6 38.28(13)
B3 C1 B5 B6 104.71(15)
B4 C1 B5 B6 142.41(14)
C3 C1 B5 Li2 40.26(15)
C2 C1 B5 Li2 -175.12(13)
B6 C1 B5 Li2 146.59(13)
B3 C1 B5 Li2 -108.69(14)
B4 C1 B5 Li2 -71.00(11)
B9 B4 B5 C1 135.08(14)
B8 B4 B5 C1 97.28(14)
B3 B4 B5 C1 33.57(12)
Li2 B4 B5 C1 -94.12(11)
C1 B4 B5 B10 -96.66(14)
B9 B4 B5 B10 38.41(14)
B8 B4 B5 B10 0.62(19)
B3 B4 B5 B10 -63.09(17)
Li2 B4 B5 B10 169.21(15)
C1 B4 B5 B9 -135.08(14)
B8 B4 B5 B9 -37.80(14)
B3 B4 B5 B9 -101.51(15)
Li2 B4 B5 B9 130.80(13)
C1 B4 B5 B6 -32.66(12)
B9 B4 B5 B6 102.41(15)
B8 B4 B5 B6 64.62(17)
B3 B4 B5 B6 0.91(18)
Li2 B4 B5 B6 -126.79(14)
C1 B4 B5 Li2 94.12(11)
B9 B4 B5 Li2 -130.80(13)
B8 B4 B5 Li2 -168.60(15)
B3 B4 B5 Li2 127.69(14)
C3 C1 B6 C2 -107.54(14)
B3 C1 B6 C2 32.59(13)
B4 C1 B6 C2 102.73(14)
B5 C1 B6 C2 139.08(13)
C3 C1 B6 B11 -145.74(14)
C2 C1 B6 B11 -38.20(13)
B3 C1 B6 B11 -5.62(18)
B4 C1 B6 B11 64.52(16)
B5 C1 B6 B11 100.87(14)
C3 C1 B6 B5 113.38(14)
C2 C1 B6 B5 -139.08(13)
B3 C1 B6 B5 -106.49(15)
B4 C1 B6 B5 -36.35(13)
C3 C1 B6 B10 152.17(14)
C2 C1 B6 B10 -100.29(14)
B3 C1 B6 B10 -67.70(16)
B4 C1 B6 B10 2.44(18)
B5 C1 B6 B10 38.79(13)
B3 C2 B6 C1 -31.84(13)
B7 C2 B6 C1 -98.58(15)
B11 C2 B6 C1 -135.95(15)
Li1 C2 B6 C1 88.42(14)
C1 C2 B6 B11 135.95(15)
B3 C2 B6 B11 104.11(16)
B7 C2 B6 B11 37.37(14)
Li1 C2 B6 B11 -135.63(16)
C1 C2 B6 B5 35.97(12)
B3 C2 B6 B5 4.13(18)
B7 C2 B6 B5 -62.61(17)
B11 C2 B6 B5 -99.98(15)
Li1 C2 B6 B5 124.39(15)
C1 C2 B6 B10 97.94(14)
B3 C2 B6 B10 66.11(16)
B7 C2 B6 B10 -0.63(18)
B11 C2 B6 B10 -38.00(13)
Li1 C2 B6 B10 -173.63(13)
B4 B5 B6 C1 33.06(13)
B10 B5 B6 C1 135.14(14)
B9 B5 B6 C1 96.61(14)
Li2 B5 B6 C1 -45.25(16)
C1 B5 B6 C2 -36.06(12)
B4 B5 B6 C2 -3.01(18)
B10 B5 B6 C2 99.07(15)
B9 B5 B6 C2 60.55(17)
Li2 B5 B6 C2 -81.31(19)
C1 B5 B6 B11 -98.09(15)
B4 B5 B6 B11 -65.03(17)
B10 B5 B6 B11 37.05(14)
B9 B5 B6 B11 -1.48(18)
Li2 B5 B6 B11 -143.34(16)
C1 B5 B6 B10 -135.14(14)
B4 B5 B6 B10 -102.08(15)
B9 B5 B6 B10 -38.53(14)
Li2 B5 B6 B10 179.61(18)
C1 C2 B7 B11 -100.91(14)
B3 C2 B7 B11 -140.56(15)
B6 C2 B7 B11 -37.45(14)
Li1 C2 B7 B11 133.9(2)
C1 C2 B7 B3 39.65(13)
B11 C2 B7 B3 140.56(15)
B6 C2 B7 B3 103.11(15)
Li1 C2 B7 B3 -85.6(2)
C1 C2 B7 B8 1.55(19)
B3 C2 B7 B8 -38.09(14)
B11 C2 B7 B8 102.46(16)
B6 C2 B7 B8 65.02(18)
Li1 C2 B7 B8 -123.68(19)
C1 C2 B7 B12 -62.52(18)
B3 C2 B7 B12 -102.17(16)
B11 C2 B7 B12 38.39(15)
B6 C2 B7 B12 0.9(2)
Li1 C2 B7 B12 172.25(17)
C1 B3 B7 C2 -38.99(12)
B4 B3 B7 C2 -100.42(14)
B8 B3 B7 C2 -137.77(14)
C1 B3 B7 B11 -4.00(19)
C2 B3 B7 B11 35.00(13)
B4 B3 B7 B11 -65.42(18)
B8 B3 B7 B11 -102.77(16)
C1 B3 B7 B8 98.78(14)
C2 B3 B7 B8 137.77(14)
B4 B3 B7 B8 37.36(14)
C1 B3 B7 B12 60.65(19)
C2 B3 B7 B12 99.65(17)
B4 B3 B7 B12 -0.8(2)
B8 B3 B7 B12 -38.13(15)
C2 B7 B8 B4 -0.62(19)
B11 B7 B8 B4 62.27(18)
B3 B7 B8 B4 -37.75(14)
B12 B7 B8 B4 100.31(16)
C2 B7 B8 B9 -63.33(18)
B11 B7 B8 B9 -0.45(19)
B3 B7 B8 B9 -100.47(15)
B12 B7 B8 B9 37.59(14)
C2 B7 B8 B3 37.13(13)
B11 B7 B8 B3 100.02(15)
B12 B7 B8 B3 138.06(15)
C2 B7 B8 B12 -100.93(17)
B11 B7 B8 B12 -38.04(14)
B3 B7 B8 B12 -138.06(15)
C1 B4 B8 B7 -0.54(18)
B5 B4 B8 B7 -62.60(17)
B9 B4 B8 B7 -100.11(16)
B3 B4 B8 B7 37.17(14)
Li2 B4 B8 B7 -152.7(7)
C1 B4 B8 B9 99.58(14)
B5 B4 B8 B9 37.52(14)
B3 B4 B8 B9 137.28(15)
Li2 B4 B8 B9 -52.6(8)
C1 B4 B8 B3 -37.71(12)
B5 B4 B8 B3 -99.77(15)
B9 B4 B8 B3 -137.28(15)
Li2 B4 B8 B3 170.1(8)
C1 B4 B8 B12 62.23(17)
B5 B4 B8 B12 0.17(19)
B9 B4 B8 B12 -37.35(14)
B3 B4 B8 B12 99.94(16)
Li2 B4 B8 B12 -89.9(8)
C1 B3 B8 B7 -99.60(15)
C2 B3 B8 B7 -37.32(13)
B4 B3 B8 B7 -137.66(15)
C1 B3 B8 B4 38.06(12)
C2 B3 B8 B4 100.34(14)
B7 B3 B8 B4 137.66(15)
C1 B3 B8 B9 0.20(18)
C2 B3 B8 B9 62.49(17)
B7 B3 B8 B9 99.81(17)
B4 B3 B8 B9 -37.86(14)
C1 B3 B8 B12 -62.54(17)
C2 B3 B8 B12 -0.25(17)
B7 B3 B8 B12 37.07(14)
B4 B3 B8 B12 -100.59(15)
C1 B5 B9 B4 -38.74(12)
B10 B5 B9 B4 -137.68(15)
B6 B5 B9 B4 -99.33(15)
Li2 B5 B9 B4 49.95(13)
C1 B5 B9 B12 62.09(17)
B4 B5 B9 B12 100.84(16)
B10 B5 B9 B12 -36.84(14)
B6 B5 B9 B12 1.51(19)
Li2 B5 B9 B12 150.79(14)
C1 B5 B9 B8 -1.48(18)
B4 B5 B9 B8 37.26(14)
B10 B5 B9 B8 -100.42(16)
B6 B5 B9 B8 -62.07(17)
Li2 B5 B9 B8 87.21(16)
C1 B5 B9 B10 98.93(14)
B4 B5 B9 B10 137.68(15)
B6 B5 B9 B10 38.34(13)
Li2 B5 B9 B10 -172.37(15)
C1 B4 B9 B5 39.04(12)
B8 B4 B9 B5 138.12(15)
B3 B4 B9 B5 99.76(15)
Li2 B4 B9 B5 -51.18(13)
C1 B4 B9 B12 -61.32(17)
B5 B4 B9 B12 -100.36(16)
B8 B4 B9 B12 37.76(15)
B3 B4 B9 B12 -0.60(19)
Li2 B4 B9 B12 -151.54(14)
C1 B4 B9 B8 -99.09(15)
B5 B4 B9 B8 -138.12(15)
B3 B4 B9 B8 -38.37(14)
Li2 B4 B9 B8 170.70(16)
C1 B4 B9 B10 1.63(17)
B5 B4 B9 B10 -37.41(13)
B8 B4 B9 B10 100.71(16)
B3 B4 B9 B10 62.35(17)
Li2 B4 B9 B10 -88.59(16)
B7 B8 B9 B5 62.90(17)
B4 B8 B9 B5 -37.33(13)
B3 B8 B9 B5 0.81(19)
B12 B8 B9 B5 100.50(16)
B7 B8 B9 B4 100.23(15)
B3 B8 B9 B4 38.15(13)
B12 B8 B9 B4 137.83(16)
B7 B8 B9 B12 -37.60(14)
B4 B8 B9 B12 -137.83(16)
B3 B8 B9 B12 -99.68(16)
B7 B8 B9 B10 0.13(19)
B4 B8 B9 B10 -100.10(15)
B3 B8 B9 B10 -61.95(18)
B12 B8 B9 B10 37.73(14)
C1 B5 B10 B11 1.16(19)
B4 B5 B10 B11 62.66(19)
B9 B5 B10 B11 100.68(16)
B6 B5 B10 B11 -36.98(14)
Li2 B5 B10 B11 144.7(7)
C1 B5 B10 B12 -62.66(17)
B4 B5 B10 B12 -1.16(19)
B9 B5 B10 B12 36.86(14)
B6 B5 B10 B12 -100.80(16)
Li2 B5 B10 B12 80.9(8)
C1 B5 B10 B6 38.14(13)
B4 B5 B10 B6 99.64(15)
B9 B5 B10 B6 137.66(15)
Li2 B5 B10 B6 -178.3(8)
C1 B5 B10 B9 -99.52(14)
B4 B5 B10 B9 -38.02(13)
B6 B5 B10 B9 -137.66(15)
Li2 B5 B10 B9 44.0(8)
C1 B6 B10 B5 -38.74(12)
C2 B6 B10 B5 -100.45(15)
B11 B6 B10 B5 -138.15(15)
C1 B6 B10 B11 99.41(15)
C2 B6 B10 B11 37.69(13)
B5 B6 B10 B11 138.15(15)
C1 B6 B10 B12 61.79(17)
C2 B6 B10 B12 0.07(18)
B11 B6 B10 B12 -37.62(15)
B5 B6 B10 B12 100.53(16)
C1 B6 B10 B9 -1.24(18)
C2 B6 B10 B9 -62.95(17)
B11 B6 B10 B9 -100.64(16)
B5 B6 B10 B9 37.50(13)
B4 B9 B10 B5 37.61(13)
B12 B9 B10 B5 138.55(15)
B8 B9 B10 B5 100.57(15)
B5 B9 B10 B11 -100.35(15)
B4 B9 B10 B11 -62.74(18)
B12 B9 B10 B11 38.20(14)
B8 B9 B10 B11 0.22(19)
B5 B9 B10 B12 -138.55(15)
B4 B9 B10 B12 -100.94(15)
B8 B9 B10 B12 -37.98(14)
B5 B9 B10 B6 -37.85(13)
B4 B9 B10 B6 -0.25(19)
B12 B9 B10 B6 100.69(16)
B8 B9 B10 B6 62.71(18)
C1 C2 B11 B7 100.96(15)
B3 C2 B11 B7 37.04(14)
B6 C2 B11 B7 139.93(15)
Li1 C2 B11 B7 -124.2(2)
C1 C2 B11 B6 -38.98(13)
B3 C2 B11 B6 -102.90(14)
B7 C2 B11 B6 -139.93(15)
Li1 C2 B11 B6 95.8(2)
C1 C2 B11 B10 -0.03(19)
B3 C2 B11 B10 -63.95(18)
B7 C2 B11 B10 -100.99(17)
B6 C2 B11 B10 38.95(14)
Li1 C2 B11 B10 134.8(2)
C1 C2 B11 B12 63.14(17)
B3 C2 B11 B12 -0.78(19)
B7 C2 B11 B12 -37.81(14)
B6 C2 B11 B12 102.12(16)
Li1 C2 B11 B12 -162.03(19)
B3 B7 B11 C2 -34.80(13)
B8 B7 B11 C2 -99.52(15)
B12 B7 B11 C2 -137.45(15)
C2 B7 B11 B6 35.56(13)
B3 B7 B11 B6 0.8(2)
B8 B7 B11 B6 -63.96(18)
B12 B7 B11 B6 -101.89(16)
C2 B7 B11 B10 100.11(15)
B3 B7 B11 B10 65.31(18)
B8 B7 B11 B10 0.59(19)
B12 B7 B11 B10 -37.33(14)
C2 B7 B11 B12 137.45(15)
B3 B7 B11 B12 102.64(16)
B8 B7 B11 B12 37.92(14)
C1 B6 B11 C2 38.30(12)
B5 B6 B11 C2 100.00(15)
B10 B6 B11 C2 136.79(15)
C1 B6 B11 B7 2.78(18)
C2 B6 B11 B7 -35.52(14)
B5 B6 B11 B7 64.49(18)
B10 B6 B11 B7 101.28(16)
C1 B6 B11 B10 -98.49(14)
C2 B6 B11 B10 -136.79(15)
B5 B6 B11 B10 -36.79(13)
C1 B6 B11 B12 -60.83(18)
C2 B6 B11 B12 -99.13(17)
B5 B6 B11 B12 0.87(19)
B10 B6 B11 B12 37.66(15)
B5 B10 B11 C2 -0.7(2)
B12 B10 B11 C2 99.94(17)
B6 B10 B11 C2 -38.16(14)
B9 B10 B11 C2 62.08(19)
B5 B10 B11 B7 -63.29(19)
B12 B10 B11 B7 37.36(14)
B6 B10 B11 B7 -100.74(15)
B9 B10 B11 B7 -0.50(19)
B5 B10 B11 B6 37.45(14)
B12 B10 B11 B6 138.10(16)
B9 B10 B11 B6 100.24(16)
B5 B10 B11 B12 -100.65(16)
B6 B10 B11 B12 -138.10(16)
B9 B10 B11 B12 -37.86(14)
C2 B7 B12 B10 -0.9(2)
B11 B7 B12 B10 36.80(14)
B3 B7 B12 B10 -63.3(2)
B8 B7 B12 B10 -101.53(16)
C2 B7 B12 B9 62.81(19)
B11 B7 B12 B9 100.46(16)
B3 B7 B12 B9 0.4(2)
B8 B7 B12 B9 -37.86(14)
C2 B7 B12 B11 -37.66(14)
B3 B7 B12 B11 -100.06(16)
B8 B7 B12 B11 -138.32(15)
C2 B7 B12 B8 100.67(15)
B11 B7 B12 B8 138.32(15)
B3 B7 B12 B8 38.26(15)
B5 B10 B12 B7 64.10(19)
B11 B10 B12 B7 -36.57(14)
B6 B10 B12 B7 0.5(2)
B9 B10 B12 B7 100.86(17)
B5 B10 B12 B9 -36.76(14)
B11 B10 B12 B9 -137.43(15)
B6 B10 B12 B9 -100.38(15)
B5 B10 B12 B11 100.67(16)
B6 B10 B12 B11 37.05(14)
B9 B10 B12 B11 137.43(15)
B5 B10 B12 B8 1.3(2)
B11 B10 B12 B8 -99.41(16)
B6 B10 B12 B8 -62.36(18)
B9 B10 B12 B8 38.02(14)
B5 B9 B12 B7 -63.11(19)
B4 B9 B12 B7 0.1(2)
B8 B9 B12 B7 37.67(15)
B10 B9 B12 B7 -99.85(17)
B5 B9 B12 B10 36.74(14)
B4 B9 B12 B10 99.98(16)
B8 B9 B12 B10 137.52(16)
B5 B9 B12 B11 -1.0(2)
B4 B9 B12 B11 62.29(19)
B8 B9 B12 B11 99.82(17)
B10 B9 B12 B11 -37.69(15)
B5 B9 B12 B8 -100.77(15)
B4 B9 B12 B8 -37.54(14)
B10 B9 B12 B8 -137.52(16)
C2 B11 B12 B7 37.45(13)
B6 B11 B12 B7 100.14(16)
B10 B11 B12 B7 138.27(15)
C2 B11 B12 B10 -100.83(15)
B7 B11 B12 B10 -138.27(15)
B6 B11 B12 B10 -38.13(14)
C2 B11 B12 B9 -62.66(19)
B7 B11 B12 B9 -100.10(16)
B6 B11 B12 B9 0.0(2)
B10 B11 B12 B9 38.17(14)
C2 B11 B12 B8 0.58(19)
B7 B11 B12 B8 -36.86(14)
B6 B11 B12 B8 63.28(19)
B10 B11 B12 B8 101.41(16)
B4 B8 B12 B7 -100.15(15)
B9 B8 B12 B7 -137.49(15)
B3 B8 B12 B7 -36.77(13)
B7 B8 B12 B10 99.26(16)
B4 B8 B12 B10 -0.9(2)
B9 B8 B12 B10 -38.23(14)
B3 B8 B12 B10 62.49(18)
B7 B8 B12 B9 137.49(15)
B4 B8 B12 B9 37.34(14)
B3 B8 B12 B9 100.72(15)
B7 B8 B12 B11 36.57(14)
B4 B8 B12 B11 -63.58(18)
B9 B8 B12 B11 -100.92(16)
B3 B8 B12 B11 -0.21(19)
C11 O2 Li1 N1 -145.45(18)
C13 O2 Li1 N1 82.1(2)
C11 O2 Li1 O1 -12.25(16)
C13 O2 Li1 O1 -144.70(15)
C11 O2 Li1 C2 101.64(19)
C13 O2 Li1 C2 -30.8(2)
C3 N1 Li1 O2 -120.61(18)
C4 N1 Li1 O2 65.2(2)
C3 N1 Li1 O1 128.33(19)
C4 N1 Li1 O1 -45.8(3)
C3 N1 Li1 C2 7.46(18)
C4 N1 Li1 C2 -166.71(14)
C12 O1 Li1 O2 -153.97(16)
C10 O1 Li1 O2 -17.97(15)
C12 O1 Li1 N1 -25.3(3)
C10 O1 Li1 N1 110.7(2)
C12 O1 Li1 C2 84.8(2)
C10 O1 Li1 C2 -139.20(16)
C1 C2 Li1 O2 129.69(16)
B3 C2 Li1 O2 -168.70(15)
B7 C2 Li1 O2 -102.8(2)
B11 C2 Li1 O2 -6.8(3)
B6 C2 Li1 O2 68.3(2)
C1 C2 Li1 N1 -0.39(14)
B3 C2 Li1 N1 61.22(14)
B7 C2 Li1 N1 127.14(18)
B11 C2 Li1 N1 -136.9(2)
B6 C2 Li1 N1 -61.80(16)
C1 C2 Li1 O1 -133.64(15)
B3 C2 Li1 O1 -72.03(17)
B7 C2 Li1 O1 -6.1(3)
B11 C2 Li1 O1 89.9(3)
B6 C2 Li1 O1 164.95(14)
C3 N2 Li2 O4 112.9(5)
C7 N2 Li2 O4 -70.2(6)
C3 N2 Li2 O3 -106.76(19)
C7 N2 Li2 O3 70.2(2)
C3 N2 Li2 B4 0.39(18)
C7 N2 Li2 B4 177.31(12)
C3 N2 Li2 B5 38.42(17)
C7 N2 Li2 B5 -144.66(13)
C3 N2 Li2 C14 -98.7(3)
C7 N2 Li2 C14 78.2(3)
C17 O4 Li2 N2 -15.4(7)
C15 O4 Li2 N2 137.0(5)
C17 O4 Li2 O3 -158.99(17)
C15 O4 Li2 O3 -6.6(2)
C17 O4 Li2 B4 93.4(2)
C15 O4 Li2 B4 -114.26(18)
C17 O4 Li2 B5 55.6(2)
C15 O4 Li2 B5 -152.01(17)
C17 O4 Li2 C14 -172.2(2)
C15 O4 Li2 C14 -19.83(17)
C14 O3 Li2 N2 169.60(19)
C16 O3 Li2 N2 33.0(3)
C14 O3 Li2 O4 -22.88(19)
C16 O3 Li2 O4 -159.48(16)
C14 O3 Li2 B4 80.36(19)
C16 O3 Li2 B4 -56.2(2)
C14 O3 Li2 B5 69.8(3)
C16 O3 Li2 B5 -66.8(3)
C16 O3 Li2 C14 -136.6(3)
C1 B4 Li2 N2 19.11(12)
B5 B4 Li2 N2 78.52(13)
B9 B4 Li2 N2 123.70(15)
B8 B4 Li2 N2 172.2(7)
B3 B4 Li2 N2 -19.1(2)
C1 B4 Li2 O4 -142.14(15)
B5 B4 Li2 O4 -82.73(15)
B9 B4 Li2 O4 -37.55(19)
B8 B4 Li2 O4 11.0(8)
B3 B4 Li2 O4 179.68(16)
C1 B4 Li2 O3 130.35(15)
B5 B4 Li2 O3 -170.24(17)
B9 B4 Li2 O3 -125.06(16)
B8 B4 Li2 O3 -76.5(8)
B3 B4 Li2 O3 92.2(2)
C1 B4 Li2 B5 -59.42(10)
B9 B4 Li2 B5 45.18(13)
B8 B4 Li2 B5 93.7(8)
B3 B4 Li2 B5 -97.59(19)
C1 B4 Li2 C14 159.82(13)
B5 B4 Li2 C14 -140.76(14)
B9 B4 Li2 C14 -95.58(15)
B8 B4 Li2 C14 -47.1(8)
B3 B4 Li2 C14 121.65(17)
C1 B5 Li2 N2 -35.21(11)
B4 B5 Li2 N2 -94.32(12)
B10 B5 Li2 N2 -180(100)
B9 B5 Li2 N2 -139.16(13)
B6 B5 Li2 N2 1.99(19)
C1 B5 Li2 O4 163.86(14)
B4 B5 Li2 O4 104.75(15)
B10 B5 Li2 O4 19.2(8)
B9 B5 Li2 O4 59.92(17)
B6 B5 Li2 O4 -158.94(15)
C1 B5 Li2 O3 75.6(3)
B4 B5 Li2 O3 16.5(3)
B10 B5 Li2 O3 -69.1(9)
B9 B5 Li2 O3 -28.3(3)
B6 B5 Li2 O3 112.8(3)
C1 B5 Li2 B4 59.11(10)
B10 B5 Li2 B4 -85.6(8)
B9 B5 Li2 B4 -44.83(12)
B6 B5 Li2 B4 96.31(18)
C1 B5 Li2 C14 111.60(18)
B4 B5 Li2 C14 52.49(18)
B10 B5 Li2 C14 -33.1(9)
B9 B5 Li2 C14 7.7(2)
B6 B5 Li2 C14 148.80(17)
O3 C14 Li2 N2 -15.4(3)
C15 C14 Li2 N2 -149.5(3)
O3 C14 Li2 O4 152.4(2)
C15 C14 Li2 O4 18.27(14)
C15 C14 Li2 O3 -134.1(3)
O3 C14 Li2 B4 -107.56(19)
C15 C14 Li2 B4 118.30(18)
O3 C14 Li2 B5 -137.3(2)
C15 C14 Li2 B5 88.6(2)
